data_1551334
loop_
_publ_author_name
'Tobias N. Hoheisel'
'Stephen Schrettl'
'Roman Marty'
'Tanya K. Todorova'
'Clemence Corminboeuf'
'Andrzej Sienkiewicz'
'Rosario Scopelliti'
'W. Bernd Schweizer'
'Holger Frauenrath'

_publ_section_title
;
 A multistep single-crystal-to-single-crystal bromodiacetylene
 dimerization
;
_journal_name_full 'Nature Chemistry'
_journal_page_first 327
_journal_page_last 334
_journal_paper_doi 10.1038/nchem.1575
_journal_volume 5
_journal_year 2013
_chemical_absolute_configuration rmad
_chemical_formula_moiety 'C19 H21 Br O10'
_chemical_formula_sum 'C19 H21 Br O10'
_chemical_formula_weight 489.27
_space_group_IT_number 5
_space_group_name_Hall 'C 2y'
_space_group_name_H-M_alt 'C 1 2 1'
_symmetry_cell_setting monoclinic
_symmetry_space_group_name_Hall 'C 2y'
_symmetry_space_group_name_H-M 'C 1 2 1'
_atom_sites_solution_hydrogens geom
_atom_sites_solution_primary direct
_atom_sites_solution_secondary difmap
_cell_angle_alpha 90.00
_cell_angle_beta 117.776(13)
_cell_angle_gamma 90.00
_cell_formula_units_Z 4
_cell_length_a 28.107(5)
_cell_length_b 6.6790(6)
_cell_length_c 13.398(2)
_cell_measurement_reflns_used 70
_cell_measurement_temperature 100(2)
_cell_measurement_theta_max 22
_cell_measurement_theta_min 3
_cell_volume 2225.4(6)
_computing_cell_refinement 'Dirax/lsq (Duisenberg & Schreurs, 1989-2000)'
_computing_data_collection 'Collect (Bruker AXS BV, 1997-2004)'
_computing_data_reduction 'EvalCCD (Duisenberg & Schreurs, 1990-2000)'
_computing_molecular_graphics 'Bruker SHELXTL'
_computing_publication_material 'Bruker SHELXTL'
_computing_structure_refinement 'SHELXL-97 (Sheldrick, 1997)'
_computing_structure_solution 'SHELXS-97 (Sheldrick, 1990)'
_diffrn_ambient_temperature 100(2)
_diffrn_measured_fraction_theta_full 0.993
_diffrn_measured_fraction_theta_max 0.993
_diffrn_measurement_device_type 'Bruker APEX II CCD'
_diffrn_measurement_method 'phi and omega scans'
_diffrn_radiation_monochromator graphite
_diffrn_radiation_source 'fine-focus sealed tube'
_diffrn_radiation_type MoK\a
_diffrn_radiation_wavelength 0.71073
_diffrn_reflns_av_R_equivalents 0.0463
_diffrn_reflns_av_sigmaI/netI 0.0573
_diffrn_reflns_limit_h_max 33
_diffrn_reflns_limit_h_min -33
_diffrn_reflns_limit_k_max 7
_diffrn_reflns_limit_k_min -7
_diffrn_reflns_limit_l_max 15
_diffrn_reflns_limit_l_min -15
_diffrn_reflns_number 13403
_diffrn_reflns_theta_full 25.00
_diffrn_reflns_theta_max 25.00
_diffrn_reflns_theta_min 3.04
_exptl_absorpt_coefficient_mu 1.897
_exptl_absorpt_correction_T_max 0.7452
_exptl_absorpt_correction_T_min 0.6234
_exptl_absorpt_correction_type multi-scan
_exptl_absorpt_process_details 'SADABS 2008, Bruker AXS, 2008'
_exptl_crystal_colour 'light brown'
_exptl_crystal_density_diffrn 1.460
_exptl_crystal_density_method 'not measured'
_exptl_crystal_description needles
_exptl_crystal_F_000 1000
_exptl_crystal_size_max 0.50
_exptl_crystal_size_mid 0.17
_exptl_crystal_size_min 0.09
_refine_diff_density_max 0.603
_refine_diff_density_min -0.364
_refine_diff_density_rms 0.076
_refine_ls_abs_structure_details 'Flack H D (1983), Acta Cryst. A39, 876-881'
_refine_ls_abs_structure_Flack 0.085(16)
_refine_ls_extinction_method none
_refine_ls_goodness_of_fit_ref 1.107
_refine_ls_hydrogen_treatment constr
_refine_ls_matrix_type full
_refine_ls_number_parameters 389
_refine_ls_number_reflns 3668
_refine_ls_number_restraints 310
_refine_ls_restrained_S_all 1.109
_refine_ls_R_factor_all 0.0764
_refine_ls_R_factor_gt 0.0539
_refine_ls_shift/su_max 0.000
_refine_ls_shift/su_mean 0.000
_refine_ls_structure_factor_coef Fsqd
_refine_ls_weighting_details 'calc w=1/[\s^2^(Fo^2^)+(0.0656P)^2^+3.7510P] where P=(Fo^2^+2Fc^2^)/3'
_refine_ls_weighting_scheme calc
_refine_ls_wR_factor_gt 0.1286
_refine_ls_wR_factor_ref 0.1424
_reflns_number_gt 2953
_reflns_number_total 3668
_reflns_threshold_expression >2sigma(I)
_cod_data_source_file nchem.1575-s2.cif
_cod_data_source_block gtac4br
_cod_depositor_comments
;
The following automatic conversions were performed:

data item '_symmetry_cell_setting' value 'Monoclinic' was changed to
'monoclinic' in accordance with the built-in table derived from the
CIF Core dictionary named 'cif_core.dic' version 2.4.5 last updated
on 2014-11-21.

Automatic conversion script
Id: cif_fix_values 6909 2019-04-08 15:41:33Z antanas 
;
_cod_original_sg_symbol_H-M 'C 2'
_cod_database_code 1551334

loop_
_symmetry_equiv_pos_as_xyz
'x, y, z'
'-x, y, -z'
'x+1/2, y+1/2, z'
'-x+1/2, y+1/2, -z'

loop_
_atom_site_label
_atom_site_type_symbol
_atom_site_fract_x
_atom_site_fract_y
_atom_site_fract_z
_atom_site_U_iso_or_equiv
_atom_site_adp_type
_atom_site_occupancy
_atom_site_symmetry_multiplicity
_atom_site_calc_flag
_atom_site_refinement_flags
_atom_site_disorder_assembly
_atom_site_disorder_group
O1 O 0.44445(14) 0.1997(5) 0.2527(3) 0.0330(8) Uani 1 1 d . . .
O2 O 0.47480(16) -0.1731(6) 0.1942(3) 0.0515(11) Uani 1 1 d . . .
O3 O 0.5553(2) -0.0454(7) 0.3081(4) 0.0700(14) Uani 1 1 d . . .
O4 O 0.37344(16) 0.2441(6) -0.0571(3) 0.0447(10) Uani 1 1 d . A .
O5A O 0.4420(4) 0.3231(19) -0.0842(8) 0.068(3) Uani 0.50 1 d PDU A 1
O5B O 0.4221(5) 0.4851(19) -0.0959(9) 0.087(4) Uani 0.50 1 d PDU A 2
O6 O 0.34369(14) 0.5997(5) 0.0154(3) 0.0340(9) Uani 1 1 d . . .
O7 O 0.25461(16) 0.5294(6) -0.0604(3) 0.0472(10) Uani 1 1 d . . .
O8 O 0.33773(14) 0.5425(5) 0.2242(3) 0.0302(8) Uani 1 1 d . B .
O9 O 0.38274(17) 0.8211(6) 0.3105(3) 0.0539(11) Uani 1 1 d . B .
O10 O 0.43453(14) 0.3544(5) 0.3930(3) 0.0319(8) Uani 1 1 d D . .
C1 C 0.4197(2) 0.1245(8) 0.1372(4) 0.0371(13) Uani 1 1 d . . .
H1 H 0.3886 0.0364 0.1242 0.045 Uiso 1 1 calc R . .
C2 C 0.3996(2) 0.3072(9) 0.0597(4) 0.0354(11) Uani 1 1 d . . .
H2 H 0.4305 0.3975 0.0738 0.043 Uiso 1 1 calc R . .
C3 C 0.3584(2) 0.4196(7) 0.0822(4) 0.0289(11) Uani 1 1 d . B .
H3 H 0.3258 0.3340 0.0600 0.035 Uiso 1 1 calc R . .
C4 C 0.38162(19) 0.4748(7) 0.2054(4) 0.0273(11) Uani 1 1 d . . .
H4 H 0.4092 0.5827 0.2249 0.033 Uiso 1 1 calc R B .
C5 C 0.40629(17) 0.2898(8) 0.2794(3) 0.0274(10) Uani 1 1 d . B .
H5 H 0.3776 0.1918 0.2699 0.033 Uiso 1 1 calc R . .
C6 C 0.4616(3) 0.0034(10) 0.1219(5) 0.0515(17) Uani 1 1 d . . .
H6A H 0.4472 -0.0377 0.0421 0.062 Uiso 1 1 calc R . .
H6B H 0.4942 0.0853 0.1428 0.062 Uiso 1 1 calc R . .
C7 C 0.5216(3) -0.1758(11) 0.2869(6) 0.0620(18) Uani 1 1 d . . .
C8 C 0.5289(4) -0.3546(13) 0.3589(7) 0.093(3) Uani 1 1 d U . .
H8A H 0.5659 -0.3579 0.4202 0.139 Uiso 1 1 calc R . .
H8B H 0.5218 -0.4762 0.3132 0.139 Uiso 1 1 calc R . .
H8C H 0.5039 -0.3475 0.3908 0.139 Uiso 1 1 calc R . .
C9 C 0.3935(3) 0.3138(19) -0.1253(5) 0.084(3) Uani 1 1 d D . .
C10 C 0.3600(3) 0.2511(15) -0.2434(5) 0.079(3) Uani 1 1 d . A .
H10A H 0.3527 0.1072 -0.2459 0.119 Uiso 1 1 calc R . .
H10B H 0.3791 0.2792 -0.2871 0.119 Uiso 1 1 calc R . .
H10C H 0.3260 0.3251 -0.2757 0.119 Uiso 1 1 calc R . .
C11 C 0.2910(2) 0.6375(9) -0.0540(4) 0.0360(13) Uani 1 1 d . . .
C12 C 0.2840(2) 0.8223(9) -0.1213(4) 0.0447(15) Uani 1 1 d . . .
H12A H 0.3123 0.8296 -0.1442 0.067 Uiso 1 1 calc R . .
H12B H 0.2862 0.9398 -0.0755 0.067 Uiso 1 1 calc R . .
H12C H 0.2488 0.8194 -0.1885 0.067 Uiso 1 1 calc R . .
C13 C 0.3438(2) 0.7191(7) 0.2792(4) 0.0351(13) Uani 1 1 d . . .
C14 C 0.2948(2) 0.7582(10) 0.2941(5) 0.0501(16) Uani 1 1 d . B .
H14A H 0.3017 0.8716 0.3455 0.075 Uiso 1 1 calc R . .
H14B H 0.2865 0.6390 0.3258 0.075 Uiso 1 1 calc R . .
H14C H 0.2642 0.7895 0.2208 0.075 Uiso 1 1 calc R . .
C15A C 0.4420(14) 0.196(8) 0.471(5) 0.029(5) Uani 0.20 1 d PDU B 1
H15A H 0.4722 0.2281 0.5456 0.035 Uiso 0.20 1 calc PR B 1
H15B H 0.4506 0.0696 0.4437 0.035 Uiso 0.20 1 calc PR B 1
C16A C 0.3912(11) 0.173(5) 0.479(3) 0.030(3) Uani 0.20 1 d PDU B 1
C17A C 0.3494(10) 0.181(5) 0.482(3) 0.034(3) Uani 0.20 1 d PDU B 1
C18A C 0.3053(9) 0.107(4) 0.492(2) 0.046(4) Uani 0.20 1 d PDU B 1
C19A C 0.2600(9) 0.155(5) 0.466(3) 0.052(4) Uani 0.20 1 d PDU B 1
C20A C 0.2134(9) 0.072(4) 0.473(3) 0.060(6) Uani 0.20 1 d PDU B 1
Br1A Br 0.1520(2) 0.2264(8) 0.4089(5) 0.0630(16) Uani 0.20 1 d PDU B 1
C15B C 0.4309(19) 0.198(7) 0.463(6) 0.029(4) Uani 0.20 1 d PDU B 2
H15C H 0.4635 0.1980 0.5371 0.034 Uiso 0.20 1 calc PR B 2
H15D H 0.4283 0.0661 0.4269 0.034 Uiso 0.20 1 calc PR B 2
C16B C 0.383(2) 0.231(9) 0.478(6) 0.030(3) Uani 0.20 1 d PDU B 2
C17B C 0.3440(9) 0.307(5) 0.475(3) 0.032(3) Uani 0.20 1 d PDU B 2
C18B C 0.2965(8) 0.388(4) 0.474(2) 0.042(4) Uani 0.20 1 d PDU B 2
Br1B Br 0.2365(3) 0.2351(11) 0.4195(7) 0.0644(18) Uani 0.20 1 d PDU B 2
C15C C 0.4320(6) 0.219(3) 0.4753(18) 0.026(3) Uani 0.60 1 d PDU B 3
H15E H 0.4596 0.2563 0.5520 0.031 Uiso 0.60 1 calc PR B 3
H15F H 0.4394 0.0802 0.4601 0.031 Uiso 0.60 1 calc PR B 3
C16C C 0.3784(6) 0.228(3) 0.4688(19) 0.029(2) Uani 0.60 1 d PDU B 3
C17C C 0.3328(4) 0.2402(14) 0.4589(9) 0.027(2) Uani 0.60 1 d PDU B 3
C18C C 0.2813(4) 0.2542(12) 0.4447(6) 0.0256(16) Uani 0.60 1 d PDU B 3
C19C C 0.2401(7) 0.292(3) 0.4397(18) 0.039(3) Uani 0.60 1 d PDU B 3
Br1C Br 0.16514(5) 0.29156(18) 0.39073(11) 0.0412(3) Uani 0.60 1 d PDU B 3

loop_
_atom_site_aniso_label
_atom_site_aniso_U_11
_atom_site_aniso_U_22
_atom_site_aniso_U_33
_atom_site_aniso_U_23
_atom_site_aniso_U_13
_atom_site_aniso_U_12
O1 0.031(2) 0.039(2) 0.0231(18) 0.0075(15) 0.0080(15) 0.0072(15)
O2 0.048(2) 0.048(3) 0.044(2) 0.007(2) 0.0091(18) 0.019(2)
O3 0.061(3) 0.061(3) 0.071(3) 0.013(3) 0.017(3) -0.012(3)
O4 0.060(2) 0.046(2) 0.0278(19) 0.0048(16) 0.0206(18) 0.0127(19)
O5A 0.057(5) 0.101(7) 0.061(5) -0.015(5) 0.040(4) -0.010(5)
O5B 0.075(7) 0.116(8) 0.062(6) 0.031(6) 0.026(5) -0.011(6)
O6 0.0276(19) 0.031(2) 0.031(2) 0.0082(15) 0.0035(16) 0.0044(16)
O7 0.031(2) 0.050(2) 0.044(2) 0.0034(19) 0.0041(19) -0.0017(19)
O8 0.031(2) 0.0198(17) 0.034(2) -0.0078(14) 0.0107(17) -0.0026(14)
O9 0.061(3) 0.029(2) 0.065(3) -0.023(2) 0.024(2) -0.018(2)
O10 0.035(2) 0.0257(18) 0.0248(18) -0.0007(13) 0.0056(15) -0.0086(14)
C1 0.040(3) 0.035(3) 0.029(3) 0.002(2) 0.010(3) 0.011(2)
C2 0.038(3) 0.039(3) 0.027(2) 0.009(3) 0.013(2) 0.008(3)
C3 0.028(3) 0.026(3) 0.027(3) 0.010(2) 0.008(2) 0.009(2)
C4 0.026(3) 0.024(3) 0.028(3) 0.000(2) 0.010(2) 0.002(2)
C5 0.028(2) 0.022(2) 0.024(2) -0.001(2) 0.0059(19) -0.002(2)
C6 0.060(4) 0.056(4) 0.039(4) 0.015(3) 0.024(3) 0.030(3)
C7 0.049(4) 0.054(5) 0.066(4) 0.003(4) 0.012(3) -0.013(4)
C8 0.075(5) 0.076(5) 0.084(5) 0.040(4) 0.001(4) -0.011(4)
C9 0.053(4) 0.165(9) 0.040(4) 0.003(6) 0.026(3) 0.003(7)
C10 0.091(6) 0.118(7) 0.042(4) 0.008(4) 0.040(4) 0.034(6)
C11 0.033(3) 0.041(3) 0.025(3) -0.001(2) 0.006(2) 0.009(3)
C12 0.040(3) 0.048(4) 0.034(3) 0.019(3) 0.007(2) 0.023(3)
C13 0.042(3) 0.022(3) 0.032(3) -0.005(2) 0.010(2) 0.000(2)
C14 0.051(4) 0.040(3) 0.053(4) -0.013(3) 0.018(3) 0.001(3)
C15A 0.034(7) 0.027(7) 0.018(6) -0.008(6) 0.006(6) -0.003(6)
C16A 0.040(5) 0.025(5) 0.017(4) -0.004(4) 0.006(5) -0.004(4)
C17A 0.045(5) 0.029(5) 0.019(5) -0.003(5) 0.007(5) -0.004(5)
C18A 0.054(6) 0.042(6) 0.029(6) -0.003(5) 0.009(5) -0.002(5)
C19A 0.062(6) 0.049(6) 0.036(6) 0.002(6) 0.015(6) 0.006(6)
C20A 0.065(9) 0.063(10) 0.044(9) 0.003(9) 0.020(8) -0.003(9)
Br1A 0.077(4) 0.043(3) 0.082(3) -0.002(2) 0.048(3) -0.005(2)
C15B 0.036(6) 0.026(6) 0.017(5) -0.005(5) 0.008(5) -0.001(5)
C16B 0.040(5) 0.026(5) 0.017(5) -0.003(4) 0.007(5) -0.002(4)
C17B 0.044(5) 0.028(5) 0.018(5) -0.004(5) 0.009(4) -0.001(4)
C18B 0.055(6) 0.035(6) 0.025(5) -0.002(5) 0.009(5) -0.005(5)
Br1B 0.066(3) 0.080(5) 0.058(4) 0.013(3) 0.037(3) 0.018(3)
C15C 0.033(4) 0.024(4) 0.018(4) -0.005(4) 0.009(4) -0.002(3)
C16C 0.041(4) 0.026(4) 0.014(4) -0.001(3) 0.007(4) -0.002(3)
C17C 0.041(4) 0.022(4) 0.015(3) -0.004(3) 0.011(3) -0.003(3)
C18C 0.044(4) 0.021(4) 0.018(3) -0.001(3) 0.020(3) -0.003(3)
C19C 0.068(6) 0.035(6) 0.022(5) -0.001(4) 0.028(4) 0.009(5)
Br1C 0.0277(6) 0.0466(9) 0.0432(6) -0.0057(6) 0.0116(4) 0.0002(6)

loop_
_atom_type_symbol
_atom_type_description
_atom_type_scat_dispersion_real
_atom_type_scat_dispersion_imag
_atom_type_scat_source
C C 0.0033 0.0016 'International Tables Vol C Tables 4.2.6.8 and 6.1.1.4'
H H 0.0000 0.0000 'International Tables Vol C Tables 4.2.6.8 and 6.1.1.4'
O O 0.0106 0.0060 'International Tables Vol C Tables 4.2.6.8 and 6.1.1.4'
Br Br -0.2901 2.4595 'International Tables Vol C Tables 4.2.6.8 and 6.1.1.4'

loop_
_geom_angle_atom_site_label_1
_geom_angle_atom_site_label_2
_geom_angle_atom_site_label_3
_geom_angle
_geom_angle_site_symmetry_1
_geom_angle_site_symmetry_3
C5 O1 C1 111.9(4) . .
C7 O2 C6 117.9(5) . .
C9 O4 C2 117.8(5) . .
C11 O6 C3 119.2(4) . .
C13 O8 C4 117.8(4) . .
C5 O10 C15A 112(3) . .
C5 O10 C15B 108(3) . .
C5 O10 C15C 115.1(10) . .
O1 C1 C6 108.1(4) . .
O1 C1 C2 106.7(4) . .
C6 C1 C2 113.5(5) . .
O1 C1 H1 109.5 . .
C6 C1 H1 109.5 . .
C2 C1 H1 109.5 . .
O4 C2 C3 108.0(4) . .
O4 C2 C1 110.0(4) . .
C3 C2 C1 109.5(4) . .
O4 C2 H2 109.8 . .
C3 C2 H2 109.8 . .
C1 C2 H2 109.8 . .
O6 C3 C4 109.2(4) . .
O6 C3 C2 108.3(4) . .
C4 C3 C2 110.8(4) . .
O6 C3 H3 109.5 . .
C4 C3 H3 109.5 . .
C2 C3 H3 109.5 . .
O8 C4 C3 107.4(4) . .
O8 C4 C5 107.8(4) . .
C3 C4 C5 110.2(4) . .
O8 C4 H4 110.5 . .
C3 C4 H4 110.5 . .
C5 C4 H4 110.5 . .
O1 C5 O10 106.9(3) . .
O1 C5 C4 110.3(4) . .
O10 C5 C4 107.9(4) . .
O1 C5 H5 110.5 . .
O10 C5 H5 110.5 . .
C4 C5 H5 110.5 . .
O2 C6 C1 108.4(5) . .
O2 C6 H6A 110.0 . .
C1 C6 H6A 110.0 . .
O2 C6 H6B 110.0 . .
C1 C6 H6B 110.0 . .
H6A C6 H6B 108.4 . .
O3 C7 O2 122.3(6) . .
O3 C7 C8 124.3(6) . .
O2 C7 C8 113.3(6) . .
C7 C8 H8A 109.5 . .
C7 C8 H8B 109.5 . .
H8A C8 H8B 109.5 . .
C7 C8 H8C 109.5 . .
H8A C8 H8C 109.5 . .
H8B C8 H8C 109.5 . .
O5A C9 O5B 55.3(8) . .
O5A C9 O4 116.3(7) . .
O5B C9 O4 118.2(8) . .
O5A C9 C10 121.5(7) . .
O5B C9 C10 123.4(9) . .
O4 C9 C10 111.5(7) . .
C9 C10 H10A 109.5 . .
C9 C10 H10B 109.5 . .
H10A C10 H10B 109.5 . .
C9 C10 H10C 109.5 . .
H10A C10 H10C 109.5 . .
H10B C10 H10C 109.5 . .
O7 C11 O6 123.3(5) . .
O7 C11 C12 125.3(5) . .
O6 C11 C12 111.4(5) . .
C11 C12 H12A 109.5 . .
C11 C12 H12B 109.5 . .
H12A C12 H12B 109.5 . .
C11 C12 H12C 109.5 . .
H12A C12 H12C 109.5 . .
H12B C12 H12C 109.5 . .
O9 C13 O8 123.5(5) . .
O9 C13 C14 127.1(5) . .
O8 C13 C14 109.4(5) . .
C13 C14 H14A 109.5 . .
C13 C14 H14B 109.5 . .
H14A C14 H14B 109.5 . .
C13 C14 H14C 109.5 . .
H14A C14 H14C 109.5 . .
H14B C14 H14C 109.5 . .
O10 C15A C16A 107.9(17) . .
O10 C15A H15A 110.1 . .
C16A C15A H15A 110.1 . .
O10 C15A H15B 110.1 . .
C16A C15A H15B 110.1 . .
H15A C15A H15B 108.4 . .
C17A C16A C15A 171(3) . .
C16A C17A C18A 157(3) . .
C19A C18A C17A 138(3) . .
C18A C19A C20A 138(3) . .
C19A C20A Br1A 115.5(19) . .
O10 C15B C16B 109.4(18) . .
O10 C15B H15C 109.8 . .
C16B C15B H15C 109.8 . .
O10 C15B H15D 109.8 . .
C16B C15B H15D 109.8 . .
H15C C15B H15D 108.2 . .
C17B C16B C15B 161(3) . .
C16B C17B C18B 176(3) . .
C17B C18B Br1B 118.6(19) . .
O10 C15C C16C 109.8(9) . .
O10 C15C H15E 109.7 . .
C16C C15C H15E 109.7 . .
O10 C15C H15F 109.7 . .
C16C C15C H15F 109.7 . .
H15E C15C H15F 108.2 . .
C17C C16C C15C 177.2(15) . .
C16C C17C C18C 178.4(12) . .
C19C C18C C17C 170.4(13) . .
C18C C19C Br1C 160.6(14) . .

loop_
_geom_bond_atom_site_label_1
_geom_bond_atom_site_label_2
_geom_bond_distance
_geom_bond_site_symmetry_2
O1 C5 1.414(6) .
O1 C1 1.458(6) .
O2 C7 1.322(7) .
O2 C6 1.460(7) .
O3 C7 1.219(8) .
O4 C9 1.361(8) .
O4 C2 1.447(6) .
O5A C9 1.209(10) .
O5B C9 1.347(14) .
O6 C11 1.355(6) .
O6 C3 1.440(6) .
O7 C11 1.222(7) .
O8 C13 1.359(6) .
O8 C4 1.442(6) .
O9 C13 1.188(6) .
O10 C5 1.417(5) .
O10 C15A 1.43(2) .
O10 C15B 1.44(2) .
O10 C15C 1.454(11) .
C1 C6 1.517(8) .
C1 C2 1.530(7) .
C1 H1 1.0000 .
C2 C3 1.522(7) .
C2 H2 1.0000 .
C3 C4 1.510(7) .
C3 H3 1.0000 .
C4 C5 1.533(7) .
C4 H4 1.0000 .
C5 H5 1.0000 .
C6 H6A 0.9900 .
C6 H6B 0.9900 .
C7 C8 1.489(10) .
C8 H8A 0.9800 .
C8 H8B 0.9800 .
C8 H8C 0.9800 .
C9 C10 1.476(10) .
C10 H10A 0.9800 .
C10 H10B 0.9800 .
C10 H10C 0.9800 .
C11 C12 1.486(8) .
C12 H12A 0.9800 .
C12 H12B 0.9800 .
C12 H12C 0.9800 .
C13 C14 1.503(8) .
C14 H14A 0.9800 .
C14 H14B 0.9800 .
C14 H14C 0.9800 .
C15A C16A 1.491(19) .
C15A H15A 0.9900 .
C15A H15B 0.9900 .
C16A C17A 1.194(18) .
C17A C18A 1.405(19) .
C18A C19A 1.194(18) .
C19A C20A 1.466(19) .
C20A Br1A 1.84(2) .
C15B C16B 1.471(19) .
C15B H15C 0.9900 .
C15B H15D 0.9900 .
C16B C17B 1.19(2) .
C17B C18B 1.439(18) .
C18B Br1B 1.81(2) .
C15C C16C 1.470(13) .
C15C H15E 0.9900 .
C15C H15F 0.9900 .
C16C C17C 1.227(12) .
C17C C18C 1.372(11) .
C18C C19C 1.157(15) .
C19C Br1C 1.893(17) .

loop_
_geom_torsion_atom_site_label_1
_geom_torsion_atom_site_label_2
_geom_torsion_atom_site_label_3
_geom_torsion_atom_site_label_4
_geom_torsion
_geom_torsion_site_symmetry_1
_geom_torsion_site_symmetry_2
_geom_torsion_site_symmetry_3
_geom_torsion_site_symmetry_4
C5 O1 C1 C6 -171.5(5) . . . .
C5 O1 C1 C2 66.1(5) . . . .
C9 O4 C2 C3 119.3(6) . . . .
C9 O4 C2 C1 -121.2(6) . . . .
O1 C1 C2 O4 -178.9(4) . . . .
C6 C1 C2 O4 62.1(6) . . . .
O1 C1 C2 C3 -60.4(5) . . . .
C6 C1 C2 C3 -179.4(5) . . . .
C11 O6 C3 C4 -112.9(5) . . . .
C11 O6 C3 C2 126.4(5) . . . .
O4 C2 C3 O6 -65.1(5) . . . .
C1 C2 C3 O6 175.1(4) . . . .
O4 C2 C3 C4 175.1(4) . . . .
C1 C2 C3 C4 55.4(6) . . . .
C13 O8 C4 C3 -130.3(4) . . . .
C13 O8 C4 C5 111.0(4) . . . .
O6 C3 C4 O8 72.4(5) . . . .
C2 C3 C4 O8 -168.4(4) . . . .
O6 C3 C4 C5 -170.5(4) . . . .
C2 C3 C4 C5 -51.3(5) . . . .
C1 O1 C5 O10 179.3(4) . . . .
C1 O1 C5 C4 -63.6(5) . . . .
C15A O10 C5 O1 -82.7(13) . . . .
C15B O10 C5 O1 -93.8(12) . . . .
C15C O10 C5 O1 -97.6(7) . . . .
C15A O10 C5 C4 158.6(13) . . . .
C15B O10 C5 C4 147.6(12) . . . .
C15C O10 C5 C4 143.8(6) . . . .
O8 C4 C5 O1 171.6(4) . . . .
C3 C4 C5 O1 54.8(5) . . . .
O8 C4 C5 O10 -72.0(4) . . . .
C3 C4 C5 O10 171.2(4) . . . .
C7 O2 C6 C1 -105.7(7) . . . .
O1 C1 C6 O2 65.7(6) . . . .
C2 C1 C6 O2 -176.1(5) . . . .
C6 O2 C7 O3 -6.5(10) . . . .
C6 O2 C7 C8 175.2(7) . . . .
C2 O4 C9 O5A 39.7(13) . . . .
C2 O4 C9 O5B -23.2(11) . . . .
C2 O4 C9 C10 -175.1(6) . . . .
C3 O6 C11 O7 2.5(8) . . . .
C3 O6 C11 C12 -176.3(4) . . . .
C4 O8 C13 O9 1.3(7) . . . .
C4 O8 C13 C14 -177.8(4) . . . .
C5 O10 C15A C16A -81(4) . . . .
C15B O10 C15A C16A -11(22) . . . .
C15C O10 C15A C16A 25(10) . . . .
C16A C17A C18A C19A -158(7) . . . .
C17A C18A C19A C20A 177(4) . . . .
C18A C19A C20A Br1A -178(4) . . . .
C5 O10 C15B C16B -90(7) . . . .
C15A O10 C15B C16B 155(30) . . . .
C15C O10 C15B C16B 65(11) . . . .
O10 C15B C16B C17B -8(32) . . . .
C5 O10 C15C C16C -74(2) . . . .
C15A O10 C15C C16C -154(15) . . . .
C15B O10 C15C C16C -100(16) . . . .
